data_4306117
loop_
_publ_author_name
'Jonathan A. Kitchen'
'Andy Noble'
'Carsten D. Brandt'
'Boujemaa Moubaraki'
'Keith S. Murray'
'Sally Brooker'

_publ_section_title
;
High and Low Spin Mononuclear and Dinuclear Iron(II) Complexes of 4-Amino
and 4-Pyrrolyl-3,5-di(2-pyridyl)-4H-1,2,4-triazoles
;
_journal_name_full 'Inorganic Chemistry'
_journal_page_first 9450
_journal_page_last 9458
_journal_paper_doi 10.1021/ic801039j
_journal_volume 47
_journal_year 2008
_chemical_formula_sum 'C34 H32 Cl2 Fe N12 O2'
_chemical_formula_weight 767.47
_chemical_name_systematic
; 
 ? 
;
_space_group_IT_number 2
_symmetry_cell_setting triclinic
_symmetry_space_group_name_Hall '-P 1'
_symmetry_space_group_name_H-M 'P -1'
_atom_sites_solution_hydrogens geom
_atom_sites_solution_primary direct
_atom_sites_solution_secondary difmap
_audit_creation_method SHELXL-97
_cell_angle_alpha 69.376(11)
_cell_angle_beta 75.562(13)
_cell_angle_gamma 75.384(11)
_cell_formula_units_Z 1
_cell_length_a 8.466(2)
_cell_length_b 9.803(2)
_cell_length_c 12.306(3)
_cell_measurement_reflns_used 7378
_cell_measurement_temperature 85(2)
_cell_measurement_theta_max 26.607
_cell_measurement_theta_min 2.258
_cell_volume 910.3(4)
_computing_structure_refinement 'SHELXL-97 (Sheldrick, 1997)'
_computing_structure_solution 'SHELXS-97 (Sheldrick, 1990)'
_diffrn_ambient_temperature 85(2)
_diffrn_measured_fraction_theta_full 0.988
_diffrn_measured_fraction_theta_max 0.988
_diffrn_measurement_device_type 'Bruker Kappa Apex II area detector'
_diffrn_measurement_method '\f and \w scans'
_diffrn_radiation_monochromator graphite
_diffrn_radiation_source 'fine-focus sealed tube'
_diffrn_radiation_type MoK\a
_diffrn_radiation_wavelength 0.71073
_diffrn_reflns_av_R_equivalents 0.0290
_diffrn_reflns_av_sigmaI/netI 0.0181
_diffrn_reflns_limit_h_max 10
_diffrn_reflns_limit_h_min -10
_diffrn_reflns_limit_k_max 12
_diffrn_reflns_limit_k_min -12
_diffrn_reflns_limit_l_max 15
_diffrn_reflns_limit_l_min -15
_diffrn_reflns_number 20473
_diffrn_reflns_theta_full 26.67
_diffrn_reflns_theta_max 26.67
_diffrn_reflns_theta_min 2.26
_exptl_absorpt_coefficient_mu 0.611
_exptl_absorpt_correction_T_max 1.000
_exptl_absorpt_correction_T_min 0.921
_exptl_absorpt_correction_type multi-scan
_exptl_absorpt_process_details 'SCALE (Bruker, 2004)'
_exptl_crystal_colour orange
_exptl_crystal_density_diffrn 1.400
_exptl_crystal_density_method 'not measured'
_exptl_crystal_description block
_exptl_crystal_F_000 396
_exptl_crystal_size_max 0.24
_exptl_crystal_size_mid 0.24
_exptl_crystal_size_min 0.10
_platon_squeeze_details
;
;
_refine_diff_density_max 0.318
_refine_diff_density_min -0.252
_refine_diff_density_rms 0.048
_refine_ls_extinction_method none
_refine_ls_goodness_of_fit_ref 1.088
_refine_ls_hydrogen_treatment mixed
_refine_ls_matrix_type full
_refine_ls_number_parameters 237
_refine_ls_number_reflns 3795
_refine_ls_number_restraints 0
_refine_ls_restrained_S_all 1.088
_refine_ls_R_factor_all 0.0277
_refine_ls_R_factor_gt 0.0269
_refine_ls_shift/su_max 0.001
_refine_ls_shift/su_mean 0.000
_refine_ls_structure_factor_coef Fsqd
_refine_ls_weighting_details 'calc w=1/[\s^2^(Fo^2^)+(0.0371P)^2^+0.4073P] where P=(Fo^2^+2Fc^2^)/3'
_refine_ls_weighting_scheme calc
_refine_ls_wR_factor_gt 0.0739
_refine_ls_wR_factor_ref 0.0744
_reflns_number_gt 3611
_reflns_number_total 3795
_reflns_threshold_expression >2sigma(I)
_cod_data_source_file ic801039j_si_001_2.cif
_cod_data_source_block an013
_cod_original_cell_volume 910.2(4)
_cod_database_code 4306117

loop_
_symmetry_equiv_pos_as_xyz
'x, y, z'
'-x, -y, -z'

loop_
_atom_site_label
_atom_site_type_symbol
_atom_site_fract_x
_atom_site_fract_y
_atom_site_fract_z
_atom_site_U_iso_or_equiv
_atom_site_adp_type
_atom_site_occupancy
_atom_site_symmetry_multiplicity
_atom_site_calc_flag
_atom_site_refinement_flags
_atom_site_disorder_assembly
_atom_site_disorder_group
Fe1 Fe 0.5000 0.5000 0.5000 0.01499(8) Uani 1 2 d S . .
Cl1 Cl 0.61640(4) 0.70583(3) 0.34514(3) 0.02108(9) Uani 1 1 d . . .
N1 N 0.33646(13) 0.50052(12) 0.38733(9) 0.0153(2) Uani 1 1 d . . .
N2 N 0.64426(13) 0.35262(12) 0.40368(9) 0.0154(2) Uani 1 1 d . . .
N3 N 0.80265(13) 0.27225(12) 0.39398(10) 0.0169(2) Uani 1 1 d . . .
N4 N 0.97672(15) 0.06963(14) 0.18415(11) 0.0245(3) Uani 1 1 d . . .
N5 N 0.67872(13) 0.25754(11) 0.26378(9) 0.0147(2) Uani 1 1 d . . .
N6 N 0.64939(13) 0.23392(12) 0.16777(9) 0.0158(2) Uani 1 1 d . . .
C1 C 0.17866(16) 0.56868(14) 0.39102(12) 0.0178(3) Uani 1 1 d . . .
H1 H 0.1350 0.6308 0.4399 0.021 Uiso 1 1 calc R . .
C2 C 0.07565(16) 0.55259(15) 0.32651(12) 0.0201(3) Uani 1 1 d . . .
H2 H -0.0362 0.6032 0.3306 0.024 Uiso 1 1 calc R . .
C3 C 0.13883(16) 0.46176(15) 0.25648(12) 0.0198(3) Uani 1 1 d . . .
H3 H 0.0703 0.4482 0.2120 0.024 Uiso 1 1 calc R . .
C4 C 0.30287(16) 0.39009(14) 0.25115(11) 0.0176(3) Uani 1 1 d . . .
H4 H 0.3488 0.3270 0.2032 0.021 Uiso 1 1 calc R . .
C5 C 0.39776(15) 0.41303(13) 0.31757(11) 0.0145(2) Uani 1 1 d . . .
C6 C 0.57081(15) 0.34273(13) 0.32614(11) 0.0142(2) Uani 1 1 d . . .
C7 C 0.82229(15) 0.21546(14) 0.30913(11) 0.0166(3) Uani 1 1 d . . .
C8 C 0.97127(16) 0.11330(14) 0.27621(12) 0.0185(3) Uani 1 1 d . . .
C9 C 1.09395(18) 0.06469(17) 0.34418(13) 0.0265(3) Uani 1 1 d . . .
H9 H 1.0855 0.1007 0.4080 0.032 Uiso 1 1 calc R . .
C10 C 1.22916(18) -0.03791(18) 0.31639(13) 0.0302(3) Uani 1 1 d . . .
H10 H 1.3155 -0.0751 0.3616 0.036 Uiso 1 1 calc R . .
C11 C 1.23691(18) -0.08541(16) 0.22240(13) 0.0263(3) Uani 1 1 d . . .
H11 H 1.3284 -0.1563 0.2017 0.032 Uiso 1 1 calc R . .
C12 C 1.10950(19) -0.02832(17) 0.15871(14) 0.0283(3) Uani 1 1 d . . .
H12 H 1.1167 -0.0606 0.0930 0.034 Uiso 1 1 calc R . .
C13 C 0.64839(17) 0.33935(15) 0.06004(12) 0.0190(3) Uani 1 1 d . . .
H13 H 0.6788 0.4338 0.0368 0.023 Uiso 1 1 calc R . .
C14 C 0.5951(2) 0.28222(17) -0.00737(13) 0.0265(3) Uani 1 1 d . . .
H14 H 0.5808 0.3300 -0.0871 0.032 Uiso 1 1 calc R . .
C15 C 0.5648(2) 0.13931(17) 0.06219(13) 0.0282(3) Uani 1 1 d . . .
H15 H 0.5268 0.0740 0.0370 0.034 Uiso 1 1 calc R . .
C16 C 0.59887(17) 0.11059(15) 0.17072(12) 0.0215(3) Uani 1 1 d . . .
H16 H 0.5896 0.0228 0.2356 0.026 Uiso 1 1 calc R . .
O20 O 0.79218(14) 0.56324(12) 0.14123(10) 0.0269(2) Uani 1 1 d . . .
H20 H 0.749(2) 0.593(2) 0.1923(18) 0.032 Uiso 1 1 d . . .
C21 C 0.8557(2) 0.67894(19) 0.04657(15) 0.0344(4) Uani 1 1 d . . .
H21A H 0.7637 0.7524 0.0134 0.041 Uiso 1 1 calc R . .
H21B H 0.9286 0.6383 -0.0145 0.041 Uiso 1 1 calc R . .
H21C H 0.9188 0.7263 0.0752 0.041 Uiso 1 1 calc R . .

loop_
_atom_site_aniso_label
_atom_site_aniso_U_11
_atom_site_aniso_U_22
_atom_site_aniso_U_33
_atom_site_aniso_U_23
_atom_site_aniso_U_13
_atom_site_aniso_U_12
Fe1 0.01058(13) 0.01682(14) 0.01968(14) -0.00989(10) -0.00396(10) 0.00123(9)
Cl1 0.01543(16) 0.01720(16) 0.02683(18) -0.00409(13) -0.00309(12) -0.00098(12)
N1 0.0120(5) 0.0160(5) 0.0178(5) -0.0062(4) -0.0025(4) -0.0010(4)
N2 0.0107(5) 0.0161(5) 0.0194(5) -0.0068(4) -0.0037(4) 0.0006(4)
N3 0.0112(5) 0.0172(5) 0.0211(5) -0.0075(4) -0.0033(4) 0.0021(4)
N4 0.0181(6) 0.0259(6) 0.0306(6) -0.0152(5) -0.0031(5) 0.0020(5)
N5 0.0130(5) 0.0152(5) 0.0164(5) -0.0070(4) -0.0025(4) -0.0005(4)
N6 0.0160(5) 0.0161(5) 0.0175(5) -0.0086(4) -0.0030(4) -0.0018(4)
C1 0.0132(6) 0.0176(6) 0.0214(6) -0.0074(5) -0.0018(5) -0.0002(5)
C2 0.0110(6) 0.0227(6) 0.0242(7) -0.0060(5) -0.0033(5) -0.0007(5)
C3 0.0157(6) 0.0238(7) 0.0213(6) -0.0059(5) -0.0058(5) -0.0050(5)
C4 0.0163(6) 0.0193(6) 0.0185(6) -0.0072(5) -0.0029(5) -0.0035(5)
C5 0.0123(6) 0.0140(6) 0.0159(6) -0.0038(5) -0.0015(5) -0.0020(4)
C6 0.0136(6) 0.0120(5) 0.0164(6) -0.0046(4) -0.0015(5) -0.0019(4)
C7 0.0125(6) 0.0159(6) 0.0199(6) -0.0053(5) -0.0029(5) -0.0005(5)
C8 0.0143(6) 0.0154(6) 0.0220(6) -0.0056(5) 0.0001(5) 0.0001(5)
C9 0.0193(7) 0.0332(8) 0.0222(7) -0.0106(6) -0.0030(5) 0.0055(6)
C10 0.0196(7) 0.0342(8) 0.0245(7) -0.0038(6) -0.0031(6) 0.0082(6)
C11 0.0183(7) 0.0190(6) 0.0305(8) -0.0056(6) 0.0044(6) 0.0041(5)
C12 0.0231(7) 0.0277(7) 0.0349(8) -0.0180(6) 0.0005(6) 0.0006(6)
C13 0.0205(6) 0.0175(6) 0.0188(6) -0.0063(5) -0.0027(5) -0.0026(5)
C14 0.0362(8) 0.0262(7) 0.0201(7) -0.0091(6) -0.0063(6) -0.0065(6)
C15 0.0382(9) 0.0272(7) 0.0271(7) -0.0148(6) -0.0051(6) -0.0111(6)
C16 0.0248(7) 0.0171(6) 0.0244(7) -0.0090(5) -0.0010(5) -0.0062(5)
O20 0.0292(6) 0.0269(5) 0.0266(5) -0.0087(4) -0.0038(4) -0.0092(4)
C21 0.0319(8) 0.0373(9) 0.0316(8) -0.0033(7) -0.0063(7) -0.0122(7)

loop_
_atom_type_symbol
_atom_type_description
_atom_type_scat_dispersion_real
_atom_type_scat_dispersion_imag
_atom_type_scat_source
C C 0.0033 0.0016 'International Tables Vol C Tables 4.2.6.8 and 6.1.1.4'
H H 0.0000 0.0000 'International Tables Vol C Tables 4.2.6.8 and 6.1.1.4'
N N 0.0061 0.0033 'International Tables Vol C Tables 4.2.6.8 and 6.1.1.4'
O O 0.0106 0.0060 'International Tables Vol C Tables 4.2.6.8 and 6.1.1.4'
Cl Cl 0.1484 0.1585 'International Tables Vol C Tables 4.2.6.8 and 6.1.1.4'
Fe Fe 0.3463 0.8444 'International Tables Vol C Tables 4.2.6.8 and 6.1.1.4'

loop_
_geom_angle_atom_site_label_1
_geom_angle_atom_site_label_2
_geom_angle_atom_site_label_3
_geom_angle
_geom_angle_site_symmetry_1
_geom_angle_site_symmetry_3
_geom_angle_publ_flag
N2 Fe1 N2 180.0 2_666 . ?
N2 Fe1 N1 75.88(4) 2_666 2_666 ?
N2 Fe1 N1 104.12(4) . 2_666 ?
N2 Fe1 N1 104.12(4) 2_666 . ?
N2 Fe1 N1 75.88(4) . . ?
N1 Fe1 N1 180.0 2_666 . ?
N2 Fe1 Cl1 89.28(4) 2_666 2_666 ?
N2 Fe1 Cl1 90.72(4) . 2_666 ?
N1 Fe1 Cl1 90.93(3) 2_666 2_666 ?
N1 Fe1 Cl1 89.07(3) . 2_666 ?
N2 Fe1 Cl1 90.72(4) 2_666 . ?
N2 Fe1 Cl1 89.28(4) . . ?
N1 Fe1 Cl1 89.07(3) 2_666 . ?
N1 Fe1 Cl1 90.93(3) . . ?
Cl1 Fe1 Cl1 179.999(2) 2_666 . ?
C1 N1 C5 118.38(11) . . ?
C1 N1 Fe1 125.07(9) . . ?
C5 N1 Fe1 116.22(8) . . ?
C6 N2 N3 109.05(10) . . ?
C6 N2 Fe1 113.86(8) . . ?
N3 N2 Fe1 136.82(8) . . ?
C7 N3 N2 106.99(10) . . ?
C8 N4 C12 116.58(13) . . ?
C6 N5 N6 124.80(11) . . ?
C6 N5 C7 106.15(11) . . ?
N6 N5 C7 128.75(11) . . ?
C13 N6 C16 111.51(11) . . ?
C13 N6 N5 123.33(11) . . ?
C16 N6 N5 124.74(11) . . ?
N1 C1 C2 122.63(12) . . ?
N1 C1 H1 118.7 . . ?
C2 C1 H1 118.7 . . ?
C3 C2 C1 118.58(12) . . ?
C3 C2 H2 120.7 . . ?
C1 C2 H2 120.7 . . ?
C2 C3 C4 119.70(12) . . ?
C2 C3 H3 120.2 . . ?
C4 C3 H3 120.2 . . ?
C5 C4 C3 118.11(12) . . ?
C5 C4 H4 120.9 . . ?
C3 C4 H4 120.9 . . ?
N1 C5 C4 122.59(12) . . ?
N1 C5 C6 111.70(11) . . ?
C4 C5 C6 125.65(12) . . ?
N2 C6 N5 108.56(11) . . ?
N2 C6 C5 121.90(11) . . ?
N5 C6 C5 129.51(12) . . ?
N3 C7 N5 109.23(11) . . ?
N3 C7 C8 124.11(12) . . ?
N5 C7 C8 126.48(12) . . ?
N4 C8 C9 124.16(12) . . ?
N4 C8 C7 117.35(12) . . ?
C9 C8 C7 118.45(13) . . ?
C10 C9 C8 117.90(14) . . ?
C10 C9 H9 121.0 . . ?
C8 C9 H9 121.0 . . ?
C11 C10 C9 118.97(14) . . ?
C11 C10 H10 120.5 . . ?
C9 C10 H10 120.5 . . ?
C10 C11 C12 118.75(13) . . ?
C10 C11 H11 120.6 . . ?
C12 C11 H11 120.6 . . ?
N4 C12 C11 123.63(14) . . ?
N4 C12 H12 118.2 . . ?
C11 C12 H12 118.2 . . ?
C14 C13 N6 106.25(12) . . ?
C14 C13 H13 126.9 . . ?
N6 C13 H13 126.9 . . ?
C13 C14 C15 107.71(13) . . ?
C13 C14 H14 126.1 . . ?
C15 C14 H14 126.1 . . ?
C16 C15 C14 108.72(13) . . ?
C16 C15 H15 125.6 . . ?
C14 C15 H15 125.6 . . ?
C15 C16 N6 105.81(12) . . ?
C15 C16 H16 127.1 . . ?
N6 C16 H16 127.1 . . ?
C21 O20 H20 108.3(15) . . ?
O20 C21 H21A 109.5 . . ?
O20 C21 H21B 109.5 . . ?
H21A C21 H21B 109.5 . . ?
O20 C21 H21C 109.5 . . ?
H21A C21 H21C 109.5 . . ?
H21B C21 H21C 109.5 . . ?

loop_
_geom_bond_atom_site_label_1
_geom_bond_atom_site_label_2
_geom_bond_distance
_geom_bond_site_symmetry_2
_geom_bond_publ_flag
Fe1 N2 2.1396(11) 2_666 ?
Fe1 N2 2.1396(11) . ?
Fe1 N1 2.1882(12) 2_666 ?
Fe1 N1 2.1882(12) . ?
Fe1 Cl1 2.4560(6) 2_666 ?
Fe1 Cl1 2.4560(6) . ?
N1 C1 1.3319(17) . ?
N1 C5 1.3468(16) . ?
N2 C6 1.3032(17) . ?
N2 N3 1.3734(15) . ?
N3 C7 1.3054(17) . ?
N4 C8 1.3322(19) . ?
N4 C12 1.3323(19) . ?
N5 C6 1.3556(16) . ?
N5 N6 1.3709(15) . ?
N5 C7 1.3719(17) . ?
N6 C13 1.3645(17) . ?
N6 C16 1.3669(17) . ?
C1 C2 1.3850(19) . ?
C1 H1 0.9500 . ?
C2 C3 1.376(2) . ?
C2 H2 0.9500 . ?
C3 C4 1.3860(18) . ?
C3 H3 0.9500 . ?
C4 C5 1.3827(18) . ?
C4 H4 0.9500 . ?
C5 C6 1.4658(17) . ?
C7 C8 1.4667(18) . ?
C8 C9 1.381(2) . ?
C9 C10 1.380(2) . ?
C9 H9 0.9500 . ?
C10 C11 1.373(2) . ?
C10 H10 0.9500 . ?
C11 C12 1.378(2) . ?
C11 H11 0.9500 . ?
C12 H12 0.9500 . ?
C13 C14 1.359(2) . ?
C13 H13 0.9500 . ?
C14 C15 1.410(2) . ?
C14 H14 0.9500 . ?
C15 C16 1.354(2) . ?
C15 H15 0.9500 . ?
C16 H16 0.9500 . ?
O20 C21 1.4132(19) . ?
O20 H20 0.76(2) . ?
C21 H21A 0.9800 . ?
C21 H21B 0.9800 . ?
C21 H21C 0.9800 . ?

loop_
_geom_hbond_atom_site_label_D
_geom_hbond_atom_site_label_H
_geom_hbond_atom_site_label_A
_geom_hbond_distance_DH
_geom_hbond_distance_HA
_geom_hbond_distance_DA
_geom_hbond_angle_DHA
_geom_hbond_site_symmetry_A
O20 H20 Cl1 0.76(2) 2.41(2) 3.1660(14) 176(2) .

loop_
_geom_torsion_atom_site_label_1
_geom_torsion_atom_site_label_2
_geom_torsion_atom_site_label_3
_geom_torsion_atom_site_label_4
_geom_torsion
_geom_torsion_site_symmetry_1
_geom_torsion_site_symmetry_2
_geom_torsion_site_symmetry_3
_geom_torsion_site_symmetry_4
_geom_torsion_publ_flag
N2 Fe1 N1 C1 -5.65(11) 2_666 . . . ?
N2 Fe1 N1 C1 174.35(11) . . . . ?
N1 Fe1 N1 C1 1(100) 2_666 . . . ?
Cl1 Fe1 N1 C1 83.38(10) 2_666 . . . ?
Cl1 Fe1 N1 C1 -96.63(10) . . . . ?
N2 Fe1 N1 C5 -179.02(9) 2_666 . . . ?
N2 Fe1 N1 C5 0.98(9) . . . . ?
N1 Fe1 N1 C5 -172(100) 2_666 . . . ?
Cl1 Fe1 N1 C5 -89.99(9) 2_666 . . . ?
Cl1 Fe1 N1 C5 90.01(9) . . . . ?
N2 Fe1 N2 C6 0(100) 2_666 . . . ?
N1 Fe1 N2 C6 -176.88(9) 2_666 . . . ?
N1 Fe1 N2 C6 3.12(9) . . . . ?
Cl1 Fe1 N2 C6 91.98(9) 2_666 . . . ?
Cl1 Fe1 N2 C6 -88.02(9) . . . . ?
N2 Fe1 N2 N3 0(100) 2_666 . . . ?
N1 Fe1 N2 N3 -3.66(13) 2_666 . . . ?
N1 Fe1 N2 N3 176.34(13) . . . . ?
Cl1 Fe1 N2 N3 -94.80(12) 2_666 . . . ?
Cl1 Fe1 N2 N3 85.20(12) . . . . ?
C6 N2 N3 C7 0.40(14) . . . . ?
Fe1 N2 N3 C7 -173.04(10) . . . . ?
C6 N5 N6 C13 72.43(17) . . . . ?
C7 N5 N6 C13 -100.49(16) . . . . ?
C6 N5 N6 C16 -99.48(15) . . . . ?
C7 N5 N6 C16 87.60(17) . . . . ?
C5 N1 C1 C2 0.26(19) . . . . ?
Fe1 N1 C1 C2 -172.98(10) . . . . ?
N1 C1 C2 C3 0.4(2) . . . . ?
C1 C2 C3 C4 -0.57(19) . . . . ?
C2 C3 C4 C5 0.06(19) . . . . ?
C1 N1 C5 C4 -0.81(18) . . . . ?
Fe1 N1 C5 C4 173.03(10) . . . . ?
C1 N1 C5 C6 -178.21(11) . . . . ?
Fe1 N1 C5 C6 -4.38(13) . . . . ?
C3 C4 C5 N1 0.65(19) . . . . ?
C3 C4 C5 C6 177.68(12) . . . . ?
N3 N2 C6 N5 -0.50(14) . . . . ?
Fe1 N2 C6 N5 174.60(8) . . . . ?
N3 N2 C6 C5 177.92(11) . . . . ?
Fe1 N2 C6 C5 -6.99(15) . . . . ?
N6 N5 C6 N2 -173.85(11) . . . . ?
C7 N5 C6 N2 0.41(14) . . . . ?
N6 N5 C6 C5 7.9(2) . . . . ?
C7 N5 C6 C5 -177.85(12) . . . . ?
N1 C5 C6 N2 7.73(17) . . . . ?
C4 C5 C6 N2 -169.58(12) . . . . ?
N1 C5 C6 N5 -174.21(12) . . . . ?
C4 C5 C6 N5 8.5(2) . . . . ?
N2 N3 C7 N5 -0.14(14) . . . . ?
N2 N3 C7 C8 -175.60(11) . . . . ?
C6 N5 C7 N3 -0.16(14) . . . . ?
N6 N5 C7 N3 173.80(11) . . . . ?
C6 N5 C7 C8 175.17(12) . . . . ?
N6 N5 C7 C8 -10.9(2) . . . . ?
C12 N4 C8 C9 0.7(2) . . . . ?
C12 N4 C8 C7 -177.06(12) . . . . ?
N3 C7 C8 N4 -177.01(12) . . . . ?
N5 C7 C8 N4 8.3(2) . . . . ?
N3 C7 C8 C9 5.1(2) . . . . ?
N5 C7 C8 C9 -169.57(13) . . . . ?
N4 C8 C9 C10 -1.4(2) . . . . ?
C7 C8 C9 C10 176.37(13) . . . . ?
C8 C9 C10 C11 0.8(2) . . . . ?
C9 C10 C11 C12 0.3(2) . . . . ?
C8 N4 C12 C11 0.5(2) . . . . ?
C10 C11 C12 N4 -1.0(2) . . . . ?
C16 N6 C13 C14 0.30(16) . . . . ?
N5 N6 C13 C14 -172.56(12) . . . . ?
N6 C13 C14 C15 -0.32(17) . . . . ?
C13 C14 C15 C16 0.24(19) . . . . ?
C14 C15 C16 N6 -0.05(17) . . . . ?
C13 N6 C16 C15 -0.15(16) . . . . ?
N5 N6 C16 C15 172.59(12) . . . . ?

loop_
_platon_squeeze_void_nr
_platon_squeeze_void_average_x
_platon_squeeze_void_average_y
_platon_squeeze_void_average_z
_platon_squeeze_void_volume
_platon_squeeze_void_count_electrons
1 0.500 0.000 0.500 68.3 14.8
